data_7721085
loop_
_publ_author_name
'Wang, Shi-Qiang'
'Darwish, Shaza'
'Xu, Shan'
'Wang, Rong'
'Zaworotko, Michael J.'

_publ_section_title
;
 Aromatic guest-induced layer expansion and phase switching in a 2D square
 lattice coordination network.
;
_journal_issue 20
_journal_name_full 'Dalton transactions (Cambridge, England : 2003)'
_journal_page_first 8033
_journal_page_last 8039
_journal_paper_doi 10.1039/d6dt00929h
_journal_volume 55
_journal_year 2026
_chemical_formula_moiety 'C22 H16 Fe N6 S2, 2(C7 H8)'
_chemical_formula_sum 'C36 H32 Fe N6 S2'
_chemical_formula_weight 668.64
_chemical_name_common sql-1-Fe-NCS?2MB
_space_group_crystal_system monoclinic
_space_group_IT_number 15
_space_group_name_Hall '-C 2yc'
_space_group_name_H-M_alt 'C 1 2/c 1'
_atom_sites_solution_hydrogens geom
_audit_creation_date 2024-09-23
_audit_creation_method
;
Olex2 1.5
(compiled 2024.02.16 svn.r378c4104 for OlexSys, GUI svn.r6928)
;
_audit_update_record
;
2026-04-06 deposited with the CCDC.	2026-05-04 downloaded from the CCDC.
;
_cell_angle_alpha 90
_cell_angle_beta 99.3030(10)
_cell_angle_gamma 90
_cell_formula_units_Z 4
_cell_length_a 21.3414(11)
_cell_length_b 11.5792(6)
_cell_length_c 12.9982(6)
_cell_measurement_reflns_used 8711
_cell_measurement_temperature 100(2)
_cell_measurement_theta_max 26.02
_cell_measurement_theta_min 3.18
_cell_volume 3169.8(3)
_computing_cell_refinement 'SAINT v8.37A (Bruker, 2015)'
_computing_data_reduction 'SAINT v8.37A (Bruker, 2015)'
_computing_molecular_graphics 'Olex2 1.5 (Dolomanov et al., 2009)'
_computing_publication_material 'Olex2 1.5 (Dolomanov et al., 2009)'
_computing_structure_refinement 'SHELXL 2018/3 (Sheldrick, 2015)'
_computing_structure_solution 'XT (Sheldrick, 2015)'
_diffrn_ambient_temperature 100.0
_diffrn_measured_fraction_theta_full 0.998
_diffrn_measured_fraction_theta_max 0.994
_diffrn_measurement_device_type 'Bruker APEX-II CCD'
_diffrn_measurement_method '\f and \w scans'
_diffrn_radiation_type MoK\a
_diffrn_radiation_wavelength 0.71073
_diffrn_reflns_av_R_equivalents 0.0326
_diffrn_reflns_av_unetI/netI 0.0282
_diffrn_reflns_Laue_measured_fraction_full 0.998
_diffrn_reflns_Laue_measured_fraction_max 0.994
_diffrn_reflns_limit_h_max 21
_diffrn_reflns_limit_h_min -26
_diffrn_reflns_limit_k_max 14
_diffrn_reflns_limit_k_min -12
_diffrn_reflns_limit_l_max 16
_diffrn_reflns_limit_l_min -15
_diffrn_reflns_number 18356
_diffrn_reflns_point_group_measured_fraction_full 0.998
_diffrn_reflns_point_group_measured_fraction_max 0.994
_diffrn_reflns_theta_full 25.242
_diffrn_reflns_theta_max 26.078
_diffrn_reflns_theta_min 2.655
_diffrn_standards_number 0
_exptl_absorpt_coefficient_mu 0.644
_exptl_absorpt_correction_T_max 0.7453
_exptl_absorpt_correction_T_min 0.6936
_exptl_absorpt_correction_type multi-scan
_exptl_absorpt_process_details
;
SADABS-2016/2 (Bruker,2016/2) was used for absorption correction.
wR2(int) was 0.0483 before and 0.0433 after correction.
The Ratio of minimum to maximum transmission is 0.9306.
The \l/2 correction factor is Not present.
;
_exptl_crystal_colour red
_exptl_crystal_colour_primary red
_exptl_crystal_density_diffrn 1.401
_exptl_crystal_description block
_exptl_crystal_F_000 1392
_exptl_crystal_size_max 0.21
_exptl_crystal_size_mid 0.16
_exptl_crystal_size_min 0.13
_refine_diff_density_max 1.838
_refine_diff_density_min -1.562
_refine_diff_density_rms 0.145
_refine_ls_extinction_method none
_refine_ls_goodness_of_fit_ref 1.033
_refine_ls_hydrogen_treatment constr
_refine_ls_matrix_type full
_refine_ls_number_parameters 195
_refine_ls_number_reflns 3123
_refine_ls_number_restraints 33
_refine_ls_restrained_S_all 1.088
_refine_ls_R_factor_all 0.1032
_refine_ls_R_factor_gt 0.0879
_refine_ls_shift/su_max 0.000
_refine_ls_shift/su_mean 0.000
_refine_ls_structure_factor_coef Fsqd
_refine_ls_weighting_details 'w=1/[\s^2^(Fo^2^)+(0.1143P)^2^+52.4096P] where P=(Fo^2^+2Fc^2^)/3'
_refine_ls_weighting_scheme calc
_refine_ls_wR_factor_gt 0.2224
_refine_ls_wR_factor_ref 0.2350
_reflns_Friedel_coverage 0.000
_reflns_number_gt 2620
_reflns_number_total 3123
_reflns_threshold_expression 'I > 2\s(I)'
_cod_data_source_file d6dt00929h2.cif
_cod_data_source_block sql-1-Fe-NCS-2MB
_cod_database_code 7721085
_shelx_shelxl_version_number 2018/3
_shelx_space_group_comment
;
The symmetry employed for this shelxl refinement is uniquely defined
by the following loop, which should always be used as a source of
symmetry information in preference to the above space-group names.
They are only intended as comments.
;
_shelx_estimated_absorpt_t_max 0.921
_shelx_estimated_absorpt_t_min 0.877
_olex2_refinement_description
;
1. Fixed Uiso
 At 1.2 times of:
  All C(H) groups
 At 1.5 times of:
  All C(H,H,H) groups
2. Restrained distances
 C00N-C2
 2.38 with sigma of 0.02
 C2-C00O
 2.75 with sigma of 0.02
 C00M-C2
 1.6 with sigma of 0.02
3. Uiso/Uaniso restraints and constraints
Uanis(C2) \\sim Ueq, Uanis(C00M) \\sim Ueq, Uanis(C00N) \\sim Ueq, Uanis(C00O)
\\sim Ueq, Uanis(C00L) \\sim Ueq: with sigma of 0.01 and sigma for terminal
atoms of 0.02
Uanis(C2) \\sim Ueq: with sigma of 0.01 and sigma for terminal atoms of 0.02
4.a Aromatic/amide H refined with riding coordinates:
 C009(H009), C00A(H00A), C00D(H00D), C00E(H00E), C00F(H00F), C00G(H00G),
 C00H(H00H), C00I(H00I), C00O(H00O), C00N(H00N), C00L(H00L), C00J(H00J),
 C00K(H00K)
4.b Fitted hexagon refined as free rotating group:
 C00O(C00M,C00N,C00L,C00J,C00K)
4.c Idealised Me refined as rotating group:
 C2(H2A,H2B,H2C)
;
_olex2_submission_special_instructions 'No special instructions were received'

loop_
_space_group_symop_operation_xyz
'x, y, z'
'-x, y, -z+1/2'
'x+1/2, y+1/2, z'
'-x+1/2, y+1/2, -z+1/2'
'-x, -y, -z'
'x, -y, z-1/2'
'-x+1/2, -y+1/2, -z'
'x+1/2, -y+1/2, z-1/2'

loop_
_atom_site_label
_atom_site_type_symbol
_atom_site_fract_x
_atom_site_fract_y
_atom_site_fract_z
_atom_site_U_iso_or_equiv
_atom_site_adp_type
_atom_site_occupancy
_atom_site_site_symmetry_order
_atom_site_calc_flag
_atom_site_refinement_flags_posn
_atom_site_refinement_flags_adp
_atom_site_refinement_flags_occupancy
_atom_site_disorder_assembly
_atom_site_disorder_group
Fe01 Fe 0.500000 0.77973(8) 0.250000 0.0113(3) Uani 1 2 d S T P . .
S002 S 0.37875(8) 0.82970(19) 0.52775(14) 0.0467(5) Uani 1 1 d . . . . .
N003 N 0.500000 -0.0260(5) 0.250000 0.0137(11) Uani 1 2 d S T P . .
N004 N 0.46128(19) 0.7757(4) 0.3890(3) 0.0159(8) Uani 1 1 d . . . . .
N005 N 0.500000 0.5875(5) 0.250000 0.0206(13) Uani 1 2 d S T P . .
N006 N 0.40283(18) 0.7750(4) 0.1577(3) 0.0148(8) Uani 1 1 d . . . . .
C007 C 0.500000 0.2175(6) 0.250000 0.0210(15) Uani 1 2 d S T P . .
C008 C 0.500000 0.3448(6) 0.250000 0.0226(16) Uani 1 2 d S T P . .
C009 C 0.4678(3) 0.0353(4) 0.3124(4) 0.0212(11) Uani 1 1 d . . . . .
H009 H 0.444226 -0.005737 0.356554 0.025 Uiso 1 1 calc R U . . .
C00A C 0.4673(3) 0.1549(5) 0.3158(4) 0.0237(11) Uani 1 1 d . . . . .
H00A H 0.444688 0.193872 0.362711 0.028 Uiso 1 1 calc R U . . .
C00B C 0.2819(2) 0.7556(4) 0.0331(4) 0.0158(10) Uani 1 1 d . . . . .
C00C C 0.4267(2) 0.7978(4) 0.4463(4) 0.0198(11) Uani 1 1 d . . . . .
C00D C 0.2987(2) 0.6922(5) 0.1238(4) 0.0223(11) Uani 1 1 d . . . . .
H00D H 0.269047 0.639958 0.145462 0.027 Uiso 1 1 calc R U . . .
C00E C 0.3584(2) 0.7044(5) 0.1831(4) 0.0209(11) Uani 1 1 d . . . . .
H00E H 0.368219 0.660153 0.245118 0.025 Uiso 1 1 calc R U . . .
C00F C 0.3284(2) 0.8301(5) 0.0068(4) 0.0224(11) Uani 1 1 d . . . . .
H00F H 0.319706 0.875778 -0.054609 0.027 Uiso 1 1 calc R U . . .
C00G C 0.3867(2) 0.8372(5) 0.0699(4) 0.0223(11) Uani 1 1 d . . . . .
H00G H 0.417317 0.888915 0.050256 0.027 Uiso 1 1 calc R U . . .
C00H C 0.4883(3) 0.4072(5) 0.1578(4) 0.0281(13) Uani 1 1 d . . . . .
H00H H 0.480225 0.368151 0.092722 0.034 Uiso 1 1 calc R U . . .
C00I C 0.4886(3) 0.5269(5) 0.1612(4) 0.0282(13) Uani 1 1 d . . . . .
H00I H 0.480274 0.568032 0.097269 0.034 Uiso 1 1 calc R U . . .
C00O C 0.2350(3) 1.0258(6) 0.1282(4) 0.092(4) Uani 1 1 d DG U . . .
H00O H 0.236118 1.075436 0.070310 0.111 Uiso 1 1 calc R U . . .
C00M C 0.1794(3) 0.9677(6) 0.1385(5) 0.080(3) Uani 1 1 d DG U . . .
C00N C 0.1778(2) 0.8951(6) 0.2232(6) 0.093(4) Uani 1 1 d DG U . . .
H00N H 0.139736 0.855420 0.230266 0.111 Uiso 1 1 calc R U . . .
C00L C 0.2318(3) 0.8806(5) 0.2976(5) 0.076(3) Uani 1 1 d G U . . .
H00L H 0.230710 0.830921 0.355429 0.091 Uiso 1 1 calc R U . . .
C00J C 0.2875(2) 0.9386(5) 0.2872(4) 0.0507(19) Uani 1 1 d G . . . .
H00J H 0.324389 0.928679 0.338034 0.061 Uiso 1 1 calc R U . . .
C00K C 0.2891(3) 1.0112(5) 0.2025(4) 0.070(3) Uani 1 1 d G . . . .
H00K H 0.327094 1.050936 0.195476 0.083 Uiso 1 1 calc R U . . .
C2 C 0.1202(6) 0.9807(15) 0.0541(11) 0.147(7) Uani 1 1 d D U . . .
H2A H 0.110087 0.906090 0.019817 0.220 Uiso 1 1 calc R U . . .
H2B H 0.128781 1.037648 0.002284 0.220 Uiso 1 1 calc R U . . .
H2C H 0.084252 1.006639 0.086329 0.220 Uiso 1 1 calc R U . . .

loop_
_atom_site_aniso_label
_atom_site_aniso_U_11
_atom_site_aniso_U_22
_atom_site_aniso_U_33
_atom_site_aniso_U_23
_atom_site_aniso_U_13
_atom_site_aniso_U_12
Fe01 0.0119(5) 0.0092(5) 0.0131(5) 0.000 0.0027(3) 0.000
S002 0.0277(8) 0.0772(14) 0.0390(9) -0.0239(9) 0.0166(7) -0.0010(8)
N003 0.010(3) 0.012(3) 0.018(3) 0.000 0.000(2) 0.000
N004 0.017(2) 0.015(2) 0.016(2) 0.0000(16) 0.0043(16) -0.0001(16)
N005 0.032(3) 0.012(3) 0.020(3) 0.000 0.009(3) 0.000
N006 0.0115(19) 0.017(2) 0.0158(19) -0.0027(16) 0.0019(15) -0.0025(16)
C007 0.026(4) 0.016(4) 0.022(4) 0.000 0.005(3) 0.000
C008 0.031(4) 0.016(4) 0.023(4) 0.000 0.011(3) 0.000
C009 0.026(3) 0.014(2) 0.025(3) 0.002(2) 0.010(2) -0.001(2)
C00A 0.029(3) 0.015(3) 0.028(3) -0.003(2) 0.011(2) -0.001(2)
C00B 0.016(2) 0.016(2) 0.017(2) -0.0056(18) 0.0041(19) -0.0021(18)
C00C 0.018(2) 0.019(3) 0.021(2) -0.003(2) -0.001(2) -0.003(2)
C00D 0.017(2) 0.030(3) 0.019(2) 0.002(2) 0.0017(19) -0.013(2)
C00E 0.019(2) 0.025(3) 0.018(2) 0.002(2) 0.0010(19) -0.007(2)
C00F 0.021(3) 0.024(3) 0.021(3) 0.007(2) -0.001(2) -0.005(2)
C00G 0.017(2) 0.022(3) 0.027(3) 0.007(2) 0.000(2) -0.008(2)
C00H 0.050(4) 0.015(3) 0.021(3) -0.002(2) 0.009(2) -0.001(2)
C00I 0.051(4) 0.015(3) 0.021(3) 0.002(2) 0.012(2) 0.002(2)
C00O 0.088(6) 0.126(8) 0.066(5) -0.033(5) 0.018(5) 0.033(6)
C00M 0.084(6) 0.092(6) 0.056(5) -0.045(5) -0.016(4) 0.057(5)
C00N 0.080(6) 0.084(6) 0.117(7) -0.064(6) 0.022(6) -0.012(5)
C00L 0.066(5) 0.069(5) 0.098(6) -0.027(5) 0.028(5) -0.010(4)
C00J 0.045(4) 0.052(5) 0.061(5) -0.021(4) 0.024(4) 0.002(3)
C00K 0.060(5) 0.110(8) 0.042(4) -0.027(5) 0.019(4) 0.013(5)
C2 0.127(11) 0.167(13) 0.132(11) -0.042(10) -0.023(9) 0.063(10)

loop_
_atom_type_symbol
_atom_type_description
_atom_type_scat_dispersion_real
_atom_type_scat_dispersion_imag
_atom_type_scat_source
C C 0.0033 0.0016 'International Tables Vol C Tables 4.2.6.8 and 6.1.1.4'
H H 0.0000 0.0000 'International Tables Vol C Tables 4.2.6.8 and 6.1.1.4'
Fe Fe 0.3463 0.8444 'International Tables Vol C Tables 4.2.6.8 and 6.1.1.4'
N N 0.0061 0.0033 'International Tables Vol C Tables 4.2.6.8 and 6.1.1.4'
S S 0.1246 0.1234 'International Tables Vol C Tables 4.2.6.8 and 6.1.1.4'

loop_
_geom_angle_atom_site_label_1
_geom_angle_atom_site_label_2
_geom_angle_atom_site_label_3
_geom_angle
_geom_angle_site_symmetry_1
_geom_angle_site_symmetry_3
_geom_angle_publ_flag
N004 Fe01 N003 91.27(11) 2_655 1_565 ?
N004 Fe01 N003 91.27(11) . 1_565 ?
N004 Fe01 N004 177.5(2) 2_655 . ?
N004 Fe01 N005 88.73(11) 2_655 . ?
N004 Fe01 N005 88.73(11) . . ?
N004 Fe01 N006 90.07(15) 2_655 2_655 ?
N004 Fe01 N006 89.87(15) 2_655 . ?
N004 Fe01 N006 90.07(15) . . ?
N004 Fe01 N006 89.87(15) . 2_655 ?
N005 Fe01 N003 180.0 . 1_565 ?
N006 Fe01 N003 91.40(11) . 1_565 ?
N006 Fe01 N003 91.40(11) 2_655 1_565 ?
N006 Fe01 N005 88.60(11) 2_655 . ?
N006 Fe01 N005 88.60(11) . . ?
N006 Fe01 N006 177.2(2) 2_655 . ?
C009 N003 Fe01 121.8(3) 2_655 1_545 ?
C009 N003 Fe01 121.8(3) . 1_545 ?
C009 N003 C009 116.4(6) . 2_655 ?
C00C N004 Fe01 157.8(4) . . ?
C00I N005 Fe01 121.6(3) 2_655 . ?
C00I N005 Fe01 121.6(3) . . ?
C00I N005 C00I 116.8(6) . 2_655 ?
C00E N006 Fe01 121.4(3) . . ?
C00E N006 C00G 116.3(4) . . ?
C00G N006 Fe01 122.2(3) . . ?
C00A C007 C008 121.4(3) . . ?
C00A C007 C008 121.4(3) 2_655 . ?
C00A C007 C00A 117.2(7) 2_655 . ?
C00H C008 C007 121.4(3) 2_655 . ?
C00H C008 C007 121.4(3) . . ?
C00H C008 C00H 117.3(7) . 2_655 ?
N003 C009 H009 118.2 . . ?
N003 C009 C00A 123.7(5) . . ?
C00A C009 H009 118.2 . . ?
C007 C00A H00A 120.2 . . ?
C009 C00A C007 119.5(5) . . ?
C009 C00A H00A 120.2 . . ?
C00D C00B C00B 122.0(5) . 7_565 ?
C00D C00B C00F 116.1(4) . . ?
C00F C00B C00B 121.9(6) . 7_565 ?
N004 C00C S002 179.2(5) . . ?
C00B C00D H00D 119.8 . . ?
C00B C00D C00E 120.4(5) . . ?
C00E C00D H00D 119.8 . . ?
N006 C00E C00D 123.5(5) . . ?
N006 C00E H00E 118.2 . . ?
C00D C00E H00E 118.2 . . ?
C00B C00F H00F 120.0 . . ?
C00G C00F C00B 120.0(5) . . ?
C00G C00F H00F 120.0 . . ?
N006 C00G C00F 123.7(5) . . ?
N006 C00G H00G 118.2 . . ?
C00F C00G H00G 118.2 . . ?
C008 C00H H00H 120.2 . . ?
C008 C00H C00I 119.5(5) . . ?
C00I C00H H00H 120.2 . . ?
N005 C00I C00H 123.4(5) . . ?
N005 C00I H00I 118.3 . . ?
C00H C00I H00I 118.3 . . ?
C00M C00O H00O 120.0 . . ?
C00M C00O C00K 120.0 . . ?
C00K C00O H00O 120.0 . . ?
C00O C00M C2 119.9(7) . . ?
C00N C00M C00O 120.0 . . ?
C00N C00M C2 120.1(7) . . ?
C00M C00N H00N 120.0 . . ?
C00M C00N C00L 120.0 . . ?
C00L C00N H00N 120.0 . . ?
C00N C00L H00L 120.0 . . ?
C00J C00L C00N 120.0 . . ?
C00J C00L H00L 120.0 . . ?
C00L C00J H00J 120.0 . . ?
C00L C00J C00K 120.0 . . ?
C00K C00J H00J 120.0 . . ?
C00O C00K H00K 120.0 . . ?
C00J C00K C00O 120.0 . . ?
C00J C00K H00K 120.0 . . ?
C00M C2 H2A 109.5 . . ?
C00M C2 H2B 109.5 . . ?
C00M C2 H2C 109.5 . . ?
H2A C2 H2B 109.5 . . ?
H2A C2 H2C 109.5 . . ?
H2B C2 H2C 109.5 . . ?

loop_
_geom_bond_atom_site_label_1
_geom_bond_atom_site_label_2
_geom_bond_distance
_geom_bond_site_symmetry_2
_geom_bond_publ_flag
Fe01 N003 2.249(6) 1_565 ?
Fe01 N004 2.106(4) . ?
Fe01 N004 2.106(4) 2_655 ?
Fe01 N005 2.226(6) . ?
Fe01 N006 2.222(4) 2_655 ?
Fe01 N006 2.222(4) . ?
S002 C00C 1.629(5) . ?
N003 C009 1.346(6) . ?
N003 C009 1.346(6) 2_655 ?
N004 C00C 1.159(7) . ?
N005 C00I 1.338(6) 2_655 ?
N005 C00I 1.338(6) . ?
N006 C00E 1.333(6) . ?
N006 C00G 1.347(7) . ?
C007 C008 1.474(10) . ?
C007 C00A 1.392(7) . ?
C007 C00A 1.392(7) 2_655 ?
C008 C00H 1.387(7) . ?
C008 C00H 1.387(7) 2_655 ?
C009 H009 0.9500 . ?
C009 C00A 1.386(7) . ?
C00A H00A 0.9500 . ?
C00B C00B 1.494(9) 7_565 ?
C00B C00D 1.386(7) . ?
C00B C00F 1.398(7) . ?
C00D H00D 0.9500 . ?
C00D C00E 1.386(7) . ?
C00E H00E 0.9500 . ?
C00F H00F 0.9500 . ?
C00F C00G 1.379(7) . ?
C00G H00G 0.9500 . ?
C00H H00H 0.9500 . ?
C00H C00I 1.387(8) . ?
C00I H00I 0.9500 . ?
C00O H00O 0.9500 . ?
C00O C00M 1.3900 . ?
C00O C00K 1.3900 . ?
C00M C00N 1.3900 . ?
C00M C2 1.540(10) . ?
C00N H00N 0.9500 . ?
C00N C00L 1.3900 . ?
C00L H00L 0.9500 . ?
C00L C00J 1.3900 . ?
C00J H00J 0.9500 . ?
C00J C00K 1.3900 . ?
C00K H00K 0.9500 . ?
C2 H2A 0.9800 . ?
C2 H2B 0.9800 . ?
C2 H2C 0.9800 . ?

loop_
_geom_torsion_atom_site_label_1
_geom_torsion_atom_site_label_2
_geom_torsion_atom_site_label_3
_geom_torsion_atom_site_label_4
_geom_torsion
_geom_torsion_site_symmetry_1
_geom_torsion_site_symmetry_2
_geom_torsion_site_symmetry_3
_geom_torsion_site_symmetry_4
_geom_torsion_publ_flag
Fe01 N003 C009 C00A 179.1(4) 1_545 . . . ?
Fe01 N005 C00I C00H 179.8(5) . . . . ?
Fe01 N006 C00E C00D -175.1(4) . . . . ?
Fe01 N006 C00G C00F 175.2(4) . . . . ?
N003 C009 C00A C007 1.7(8) . . . . ?
C007 C008 C00H C00I 179.8(4) . . . . ?
C008 C007 C00A C009 179.2(4) . . . . ?
C008 C00H C00I N005 0.4(9) . . . . ?
C009 N003 C009 C00A -0.9(4) 2_655 . . . ?
C00A C007 C008 C00H -132.6(4) . . . . ?
C00A C007 C008 C00H 47.4(4) 2_655 . . . ?
C00A C007 C008 C00H 47.4(4) . . . 2_655 ?
C00A C007 C008 C00H -132.6(4) 2_655 . . 2_655 ?
C00A C007 C00A C009 -0.8(4) 2_655 . . . ?
C00B C00B C00D C00E 179.7(6) 7_565 . . . ?
C00B C00B C00F C00G -179.6(6) 7_565 . . . ?
C00B C00D C00E N006 -0.5(9) . . . . ?
C00B C00F C00G N006 0.4(9) . . . . ?
C00D C00B C00F C00G -0.1(8) . . . . ?
C00E N006 C00G C00F -0.7(8) . . . . ?
C00F C00B C00D C00E 0.2(8) . . . . ?
C00G N006 C00E C00D 0.7(8) . . . . ?
C00H C008 C00H C00I -0.2(4) 2_655 . . . ?
C00I N005 C00I C00H -0.2(5) 2_655 . . . ?
C00O C00M C00N C00L 0.0 . . . . ?
C00M C00O C00K C00J 0.0 . . . . ?
C00M C00N C00L C00J 0.0 . . . . ?
C00N C00L C00J C00K 0.0 . . . . ?
C00L C00J C00K C00O 0.0 . . . . ?
C00K C00O C00M C00N 0.0 . . . . ?
C00K C00O C00M C2 -177.9(8) . . . . ?
C2 C00M C00N C00L 177.9(8) . . . . ?
